data_4122463
loop_
_publ_author_name
'Kosaka, Wataru'
'Yamagishi, Kayo'
'Zhang, Jun'
'Miyasaka, Hitoshi'

_publ_section_title
;
 Gate-Opening Gas Adsorption and Host-Guest Interacting Gas Trapping
 Behavior of Porous Coordination Polymers under Applied AC Electric
 Fields.
;
_journal_issue 35
_journal_name_full 'Journal of the American Chemical Society'
_journal_page_first 12304
_journal_page_last 12313
_journal_paper_doi 10.1021/ja504992g
_journal_volume 136
_journal_year 2014
_chemical_formula_moiety 'C44 H36 N2 O12 Ru2'
_chemical_formula_sum 'C44 H36 N2 O12 Ru2'
_chemical_formula_weight 986.91
_space_group_IT_number 2
_symmetry_cell_setting triclinic
_symmetry_Int_Tables_number 2
_symmetry_space_group_name_Hall '-P 1'
_symmetry_space_group_name_H-M 'P -1'
_atom_sites_solution_hydrogens geom
_atom_sites_solution_primary direct
_atom_sites_solution_secondary difmap
_cell_angle_alpha 92.650(4)
_cell_angle_beta 96.611(5)
_cell_angle_gamma 102.491(5)
_cell_formula_units_Z 1
_cell_length_a 9.461(3)
_cell_length_b 10.261(4)
_cell_length_c 10.660(4)
_cell_measurement_reflns_used 3990
_cell_measurement_temperature 123
_cell_measurement_theta_max 27.50
_cell_measurement_theta_min 3.13
_cell_volume 1000.9(6)
_computing_cell_refinement CrystalClear
_computing_data_collection 'CrystalClear (Rigaku/MSC Inc., 2006)'
_computing_data_reduction CrystalClear
_computing_molecular_graphics 'CrystalStructure 4.0'
_computing_publication_material 'CrystalStructure 4.0 (Rigaku, 2010)'
_computing_structure_refinement 'SHELXL97 (Sheldrick, 2008)'
_computing_structure_solution 'SIR92 (Altomare, et al., 1994)'
_diffrn_ambient_temperature 123
_diffrn_detector_area_resol_mean 7.314
_diffrn_measured_fraction_theta_full 0.975
_diffrn_measured_fraction_theta_max 0.975
_diffrn_measurement_device_type 'Rigaku Mercury70'
_diffrn_measurement_method \w
_diffrn_radiation_type 'Mo K\a'
_diffrn_radiation_wavelength 0.71070
_diffrn_reflns_av_R_equivalents 0.0625
_diffrn_reflns_limit_h_max 12
_diffrn_reflns_limit_h_min -10
_diffrn_reflns_limit_k_max 13
_diffrn_reflns_limit_k_min -11
_diffrn_reflns_limit_l_max 13
_diffrn_reflns_limit_l_min -13
_diffrn_reflns_number 10994
_diffrn_reflns_theta_full 27.46
_diffrn_reflns_theta_max 27.47
_diffrn_standards_number 0
_exptl_absorpt_coefficient_mu 0.823
_exptl_absorpt_correction_type none
_exptl_crystal_colour brown
_exptl_crystal_density_diffrn 1.637
_exptl_crystal_density_method 'not measured'
_exptl_crystal_description chip
_exptl_crystal_F_000 498.00
_exptl_crystal_size_max 0.050
_exptl_crystal_size_mid 0.010
_exptl_crystal_size_min 0.010
_refine_diff_density_max 0.760
_refine_diff_density_min -0.960
_refine_ls_extinction_method none
_refine_ls_goodness_of_fit_ref 1.092
_refine_ls_hydrogen_treatment constr
_refine_ls_number_parameters 271
_refine_ls_number_reflns 4474
_refine_ls_number_restraints 0
_refine_ls_R_factor_gt 0.0532
_refine_ls_shift/su_max 0.002
_refine_ls_structure_factor_coef Fsqd
_refine_ls_weighting_details 'w = 1/[\s^2^(Fo^2^)+(0.0291P)^2^+1.2425P] where P=(Fo^2^+2Fc^2^)/3'
_refine_ls_weighting_scheme calc
_refine_ls_wR_factor_ref 0.1123
_reflns_number_gt 3643
_reflns_number_total 4474
_reflns_threshold_expression F^2^>2.0\s(F^2^)
_cod_data_source_file ja504992g_si_002.cif
_cod_data_source_block Ru-o-OMePhCO2-phz
_cod_depositor_comments 'Adding full bibliography for 4122463.cif.'
_cod_database_code 4122463

loop_
_symmetry_equiv_pos_site_id
_symmetry_equiv_pos_as_xyz
1 +X,+Y,+Z
2 -X,-Y,-Z

loop_
_atom_site_label
_atom_site_type_symbol
_atom_site_fract_x
_atom_site_fract_y
_atom_site_fract_z
_atom_site_U_iso_or_equiv
_atom_site_adp_type
_atom_site_occupancy
_atom_site_symmetry_multiplicity
_atom_site_calc_flag
_atom_site_refinement_flags
Ru1 Ru 0.89450(4) 1.03041(3) 0.51729(3) 0.01707(12) Uani 1.0 2 d .
O1 O 0.8055(3) 0.9454(3) 0.3400(3) 0.0197(7) Uani 1.0 2 d .
O2 O 1.0119(3) 0.8852(3) 0.3048(3) 0.0171(7) Uani 1.0 2 d .
O3 O 1.0093(4) 0.8382(4) 0.0508(3) 0.0334(9) Uani 1.0 2 d .
O4 O 0.8220(3) 0.8464(3) 0.5846(3) 0.0183(7) Uani 1.0 2 d .
O5 O 1.0286(3) 0.7868(3) 0.5491(3) 0.0189(7) Uani 1.0 2 d .
O6 O 1.0737(4) 0.5793(3) 0.6733(4) 0.0306(8) Uani 1.0 2 d .
N1 N 0.6521(4) 1.0636(4) 0.5267(4) 0.0174(8) Uani 1.0 2 d .
C1 C 0.8789(5) 0.8854(4) 0.2733(4) 0.0174(9) Uani 1.0 2 d .
C2 C 0.7983(5) 0.8100(5) 0.1547(4) 0.0202(10) Uani 1.0 2 d .
C3 C 0.8643(5) 0.7814(5) 0.0497(4) 0.0227(10) Uani 1.0 2 d .
C4 C 1.0715(7) 0.8285(7) -0.0657(5) 0.0525(17) Uani 1.0 2 d .
C5 C 0.7816(6) 0.6998(5) -0.0524(5) 0.0307(12) Uani 1.0 2 d .
C6 C 0.6337(6) 0.6496(5) -0.0502(5) 0.0306(12) Uani 1.0 2 d .
C7 C 0.5664(6) 0.6801(5) 0.0518(5) 0.0288(11) Uani 1.0 2 d .
C8 C 0.6488(5) 0.7601(5) 0.1528(5) 0.0244(11) Uani 1.0 2 d .
C9 C 0.9026(5) 0.7615(5) 0.5835(4) 0.0194(10) Uani 1.0 2 d .
C10 C 0.8405(5) 0.6248(5) 0.6225(4) 0.0197(10) Uani 1.0 2 d .
C11 C 0.9269(5) 0.5355(5) 0.6638(4) 0.0237(10) Uani 1.0 2 d .
C12 C 1.1629(6) 0.4899(5) 0.7157(5) 0.0362(13) Uani 1.0 2 d .
C13 C 0.8589(6) 0.4088(5) 0.6958(5) 0.0322(12) Uani 1.0 2 d .
C14 C 0.7079(6) 0.3727(5) 0.6860(5) 0.0347(13) Uani 1.0 2 d .
C15 C 0.6221(6) 0.4597(5) 0.6468(5) 0.0311(12) Uani 1.0 2 d .
C16 C 0.6897(5) 0.5854(5) 0.6159(5) 0.0257(11) Uani 1.0 2 d .
C17 C 0.5794(5) 0.9959(5) 0.6144(4) 0.0197(10) Uani 1.0 2 d .
C18 C 0.6520(5) 0.9959(5) 0.7383(5) 0.0238(10) Uani 1.0 2 d .
C19 C 0.5811(5) 0.9293(5) 0.8276(5) 0.0257(11) Uani 1.0 2 d .
C20 C 0.4354(5) 0.8556(5) 0.7977(5) 0.0267(11) Uani 1.0 2 d .
C21 C 0.3604(5) 0.8559(5) 0.6818(5) 0.0246(11) Uani 1.0 2 d .
C22 C 0.5730(5) 1.0689(5) 0.4123(4) 0.0192(10) Uani 1.0 2 d .
H4A H 1.0595 0.7341 -0.0940 0.0630 Uiso 1.0 2 calc R
H4B H 1.1757 0.8717 -0.0517 0.0630 Uiso 1.0 2 calc R
H4C H 1.0217 0.8732 -0.1307 0.0630 Uiso 1.0 2 calc R
H5 H 0.8264 0.6786 -0.1235 0.0368 Uiso 1.0 2 calc R
H6 H 0.5780 0.5933 -0.1200 0.0367 Uiso 1.0 2 calc R
H7 H 0.4647 0.6464 0.0522 0.0346 Uiso 1.0 2 calc R
H8 H 0.6027 0.7818 0.2230 0.0293 Uiso 1.0 2 calc R
H12A H 1.2660 0.5350 0.7205 0.0434 Uiso 1.0 2 calc R
H12B H 1.1424 0.4105 0.6560 0.0434 Uiso 1.0 2 calc R
H12C H 1.1414 0.4627 0.7997 0.0434 Uiso 1.0 2 calc R
H13 H 0.9159 0.3476 0.7241 0.0387 Uiso 1.0 2 calc R
H14 H 0.6625 0.2859 0.7069 0.0416 Uiso 1.0 2 calc R
H15 H 0.5187 0.4338 0.6410 0.0373 Uiso 1.0 2 calc R
H16 H 0.6315 0.6464 0.5896 0.0309 Uiso 1.0 2 calc R
H18 H 0.7508 1.0429 0.7588 0.0286 Uiso 1.0 2 calc R
H19 H 0.6297 0.9321 0.9112 0.0308 Uiso 1.0 2 calc R
H20 H 0.3893 0.8049 0.8601 0.0321 Uiso 1.0 2 calc R
H21 H 0.2627 0.8054 0.6635 0.0295 Uiso 1.0 2 calc R

loop_
_atom_site_aniso_label
_atom_site_aniso_U_11
_atom_site_aniso_U_22
_atom_site_aniso_U_33
_atom_site_aniso_U_12
_atom_site_aniso_U_13
_atom_site_aniso_U_23
Ru1 0.0148(2) 0.0207(2) 0.0161(2) 0.00511(15) 0.00162(14) 0.00138(14)
O1 0.0187(16) 0.0261(17) 0.0143(15) 0.0074(14) -0.0004(13) -0.0046(13)
O2 0.0139(15) 0.0238(17) 0.0132(15) 0.0046(13) 0.0005(12) -0.0024(12)
O3 0.0231(19) 0.050(3) 0.0257(19) 0.0072(17) 0.0052(15) -0.0087(16)
O4 0.0161(16) 0.0173(16) 0.0243(17) 0.0070(13) 0.0065(13) 0.0045(13)
O5 0.0155(16) 0.0191(16) 0.0237(17) 0.0049(13) 0.0058(13) 0.0046(13)
O6 0.0237(18) 0.0278(19) 0.044(3) 0.0120(15) 0.0040(16) 0.0103(16)
N1 0.0194(19) 0.020(2) 0.0198(19) 0.0146(16) 0.0075(16) 0.0107(15)
C1 0.018(3) 0.019(3) 0.016(3) 0.0042(18) 0.0022(18) 0.0056(17)
C2 0.023(3) 0.021(3) 0.016(3) 0.008(2) -0.0014(19) -0.0009(18)
C3 0.025(3) 0.025(3) 0.018(3) 0.005(2) 0.0019(19) 0.0025(19)
C4 0.043(4) 0.078(5) 0.033(4) 0.002(4) 0.021(3) -0.010(3)
C5 0.037(3) 0.033(3) 0.021(3) 0.009(3) -0.002(3) -0.005(2)
C6 0.039(3) 0.026(3) 0.019(3) -0.000(3) -0.008(3) -0.007(2)
C7 0.027(3) 0.028(3) 0.027(3) -0.001(3) -0.004(2) 0.003(2)
C8 0.020(3) 0.028(3) 0.022(3) 0.002(2) -0.001(2) -0.000(2)
C9 0.022(3) 0.020(3) 0.015(3) 0.0043(19) 0.0022(18) 0.0005(18)
C10 0.021(3) 0.022(3) 0.016(3) 0.0062(19) 0.0027(18) -0.0016(18)
C11 0.030(3) 0.021(3) 0.020(3) 0.006(2) 0.006(2) 0.0002(19)
C12 0.038(3) 0.029(3) 0.047(4) 0.017(3) 0.006(3) 0.010(3)
C13 0.045(4) 0.026(3) 0.033(3) 0.014(3) 0.018(3) 0.006(3)
C14 0.047(4) 0.020(3) 0.036(3) -0.000(3) 0.015(3) 0.005(3)
C15 0.030(3) 0.028(3) 0.031(3) -0.004(3) 0.007(3) -0.001(3)
C16 0.029(3) 0.026(3) 0.022(3) 0.008(2) 0.003(2) -0.001(2)
C17 0.019(3) 0.023(3) 0.020(3) 0.0082(19) 0.0048(18) 0.0019(18)
C18 0.021(3) 0.028(3) 0.022(3) 0.007(2) 0.001(2) 0.002(2)
C19 0.025(3) 0.038(3) 0.016(3) 0.012(3) -0.000(2) 0.006(2)
C20 0.021(3) 0.036(3) 0.027(3) 0.010(3) 0.006(2) 0.015(3)
C21 0.020(3) 0.026(3) 0.028(3) 0.004(2) 0.001(2) 0.011(2)
C22 0.017(3) 0.020(3) 0.023(3) 0.0082(18) 0.0053(19) 0.0014(18)

loop_
_atom_type_symbol
_atom_type_description
_atom_type_scat_dispersion_real
_atom_type_scat_dispersion_imag
_atom_type_scat_source
C C 0.0033 0.0016
;
International Tables for Crystallography
(1992, Vol. C, Tables 4.2.6.8 and 6.1.1.4)
;
H H 0.0000 0.0000
;
International Tables for Crystallography
(1992, Vol. C, Table 6.1.1.4)
;
N N 0.0061 0.0033
;
International Tables for Crystallography
(1992, Vol. C, Tables 4.2.6.8 and 6.1.1.4)
;
O O 0.0106 0.0060
;
International Tables for Crystallography
(1992, Vol. C, Tables 4.2.6.8 and 6.1.1.4)
;
Ru Ru -1.2594 0.8363
;
International Tables for Crystallography
(1992, Vol. C, Tables 4.2.6.8 and 6.1.1.4)
;

loop_
_geom_angle_atom_site_label_1
_geom_angle_atom_site_label_2
_geom_angle_atom_site_label_3
_geom_angle
_geom_angle_publ_flag
_geom_angle_site_symmetry_1
_geom_angle_site_symmetry_3
Ru1 Ru1 O1 88.13(10) yes 2_776 .
Ru1 Ru1 O2 90.66(9) yes 2_776 2_776
Ru1 Ru1 O4 89.24(9) yes 2_776 .
Ru1 Ru1 O5 89.56(9) yes 2_776 2_776
Ru1 Ru1 N1 170.07(8) yes 2_776 .
O1 Ru1 O2 178.79(13) yes . 2_776
O1 Ru1 O4 87.56(12) yes . .
O1 Ru1 O5 92.86(12) yes . 2_776
O1 Ru1 N1 82.78(12) yes . .
O2 Ru1 O4 92.38(11) yes 2_776 .
O2 Ru1 O5 87.18(11) yes 2_776 2_776
O2 Ru1 N1 98.42(12) yes 2_776 .
O4 Ru1 O5 178.72(12) yes . 2_776
O4 Ru1 N1 86.39(12) yes . .
O5 Ru1 N1 94.87(12) yes 2_776 .
Ru1 O1 C1 120.2(3) yes . .
Ru1 O2 C1 117.2(3) yes 2_776 .
C3 O3 C4 117.8(4) yes . .
Ru1 O4 C9 118.7(3) yes . .
Ru1 O5 C9 119.0(3) yes 2_776 .
C11 O6 C12 118.1(4) yes . .
Ru1 N1 C17 115.2(3) yes . .
Ru1 N1 C22 115.3(3) yes . .
C17 N1 C22 116.5(4) yes . .
O1 C1 O2 123.5(4) yes . .
O1 C1 C2 116.2(4) yes . .
O2 C1 C2 120.3(4) yes . .
C1 C2 C3 124.0(4) yes . .
C1 C2 C8 117.0(4) yes . .
C3 C2 C8 118.9(4) yes . .
O3 C3 C2 117.8(4) yes . .
O3 C3 C5 122.6(5) yes . .
C2 C3 C5 119.7(5) yes . .
C3 C5 C6 120.0(5) yes . .
C5 C6 C7 120.9(4) yes . .
C6 C7 C8 118.9(5) yes . .
C2 C8 C7 121.6(5) yes . .
O4 C9 O5 123.4(4) yes . .
O4 C9 C10 117.1(4) yes . .
O5 C9 C10 119.5(5) yes . .
C9 C10 C11 123.3(4) yes . .
C9 C10 C16 117.4(5) yes . .
C11 C10 C16 119.2(4) yes . .
O6 C11 C10 117.5(4) yes . .
O6 C11 C13 123.3(5) yes . .
C10 C11 C13 119.2(5) yes . .
C11 C13 C14 119.7(5) yes . .
C13 C14 C15 121.6(5) yes . .
C14 C15 C16 118.6(5) yes . .
C10 C16 C15 121.6(5) yes . .
N1 C17 C18 119.3(4) yes . .
N1 C17 C22 121.7(4) yes . 2_676
C18 C17 C22 118.9(4) yes . 2_676
C17 C18 C19 120.3(4) yes . .
C18 C19 C20 120.6(4) yes . .
C19 C20 C21 121.1(5) yes . .
C20 C21 C22 120.3(4) yes . 2_676
N1 C22 C17 121.8(4) yes . 2_676
N1 C22 C21 119.7(4) yes . 2_676
C17 C22 C21 118.4(4) yes 2_676 2_676
O3 C4 H4A 109.476 no . .
O3 C4 H4B 109.471 no . .
O3 C4 H4C 109.475 no . .
H4A C4 H4B 109.469 no . .
H4A C4 H4C 109.470 no . .
H4B C4 H4C 109.467 no . .
C3 C5 H5 120.005 no . .
C6 C5 H5 120.002 no . .
C5 C6 H6 119.571 no . .
C7 C6 H6 119.564 no . .
C6 C7 H7 120.533 no . .
C8 C7 H7 120.545 no . .
C2 C8 H8 119.194 no . .
C7 C8 H8 119.189 no . .
O6 C12 H12A 109.474 no . .
O6 C12 H12B 109.468 no . .
O6 C12 H12C 109.470 no . .
H12A C12 H12B 109.471 no . .
H12A C12 H12C 109.471 no . .
H12B C12 H12C 109.472 no . .
C11 C13 H13 120.128 no . .
C14 C13 H13 120.131 no . .
C13 C14 H14 119.193 no . .
C15 C14 H14 119.195 no . .
C14 C15 H15 120.718 no . .
C16 C15 H15 120.724 no . .
C10 C16 H16 119.195 no . .
C15 C16 H16 119.192 no . .
C17 C18 H18 119.863 no . .
C19 C18 H18 119.858 no . .
C18 C19 H19 119.710 no . .
C20 C19 H19 119.700 no . .
C19 C20 H20 119.441 no . .
C21 C20 H20 119.440 no . .
C20 C21 H21 119.875 no . .
C22 C21 H21 119.873 no 2_676 .

loop_
_geom_bond_atom_site_label_1
_geom_bond_atom_site_label_2
_geom_bond_distance
_geom_bond_publ_flag
_geom_bond_site_symmetry_2
Ru1 Ru1 2.2798(9) yes 2_776
Ru1 O1 2.051(3) yes .
Ru1 O2 2.064(3) yes 2_776
Ru1 O4 2.056(3) yes .
Ru1 O5 2.049(3) yes 2_776
Ru1 N1 2.402(4) yes .
O1 C1 1.275(6) yes .
O2 C1 1.264(5) yes .
O3 C3 1.369(6) yes .
O3 C4 1.443(7) yes .
O4 C9 1.277(6) yes .
O5 C9 1.264(6) yes .
O6 C11 1.354(6) yes .
O6 C12 1.430(7) yes .
N1 C17 1.354(6) yes .
N1 C22 1.365(6) yes .
C1 C2 1.487(6) yes .
C2 C3 1.392(7) yes .
C2 C8 1.394(6) yes .
C3 C5 1.390(6) yes .
C5 C6 1.385(7) yes .
C6 C7 1.379(8) yes .
C7 C8 1.374(6) yes .
C9 C10 1.496(6) yes .
C10 C11 1.407(7) yes .
C10 C16 1.389(7) yes .
C11 C13 1.396(7) yes .
C13 C14 1.386(8) yes .
C14 C15 1.379(8) yes .
C15 C16 1.383(7) yes .
C17 C18 1.416(6) yes .
C17 C22 1.440(6) yes 2_676
C18 C19 1.354(7) yes .
C19 C20 1.414(6) yes .
C20 C21 1.352(7) yes .
C21 C22 1.417(7) yes 2_676
C4 H4A 0.980 no .
C4 H4B 0.980 no .
C4 H4C 0.980 no .
C5 H5 0.950 no .
C6 H6 0.950 no .
C7 H7 0.950 no .
C8 H8 0.950 no .
C12 H12A 0.980 no .
C12 H12B 0.980 no .
C12 H12C 0.980 no .
C13 H13 0.950 no .
C14 H14 0.950 no .
C15 H15 0.950 no .
C16 H16 0.950 no .
C18 H18 0.950 no .
C19 H19 0.950 no .
C20 H20 0.950 no .
C21 H21 0.950 no .

loop_
_geom_contact_atom_site_label_1
_geom_contact_atom_site_label_2
_geom_contact_distance
_geom_contact_publ_flag
_geom_contact_site_symmetry_2
Ru1 C18 3.451(5) no .
Ru1 C21 3.457(5) no 2_676
O1 O5 3.579(5) no .
O1 C8 2.746(5) no .
O1 C9 3.435(6) no .
O1 C21 2.832(6) no 2_676
O1 C22 2.923(6) no .
O2 O3 2.724(5) no .
O2 C3 2.948(5) no .
O2 C8 3.563(5) no .
O2 C9 3.464(6) no .
O2 C18 3.244(6) no 2_776
O3 C1 2.865(6) no .
O4 C1 3.451(6) no .
O4 C16 2.753(6) no .
O4 C17 3.061(6) no .
O4 C18 3.011(6) no .
O5 O6 2.644(5) no .
O5 C1 3.407(6) no .
O5 C11 2.926(6) no .
O5 C16 3.585(6) no .
O6 C9 2.855(6) no .
N1 N1 2.871(5) no 2_676
C1 C9 3.598(6) no .
C2 C6 2.772(6) no .
C3 C7 2.788(7) no .
C4 C5 2.798(8) no .
C5 C8 2.754(8) no .
C10 C14 2.771(7) no .
C11 C15 2.802(7) no .
C12 C13 2.796(8) no .
C13 C16 2.767(8) no .
C17 C17 2.728(6) no 2_676
C17 C20 2.788(7) no .
C18 C21 2.803(6) no .
C19 C22 2.797(6) no 2_676
C22 C22 2.720(7) no 2_676
O2 C13 3.492(7) no 2_766
O3 O3 3.574(6) no 2_775
O5 C21 3.207(6) no 1_655
O6 C21 3.466(5) no 1_655
N1 C14 3.435(6) no 1_565
C2 C12 3.503(7) no 2_766
C5 C19 3.526(8) no 1_554
C6 C7 3.500(7) no 2_665
C6 C19 3.316(7) no 1_554
C6 C20 3.457(8) no 1_554
C7 C6 3.500(7) no 2_665
C7 C19 3.571(7) no 1_554
C7 C20 3.571(7) no 1_554
C12 C2 3.503(7) no 2_766
C13 O2 3.492(7) no 2_766
C14 N1 3.435(6) no 1_545
C19 C5 3.526(8) no 1_556
C19 C6 3.316(7) no 1_556
C19 C7 3.571(7) no 1_556
C20 C6 3.457(8) no 1_556
C20 C7 3.571(7) no 1_556
C21 O5 3.207(6) no 1_455
C21 O6 3.466(5) no 1_455
Ru1 H18 3.0562 no .
Ru1 H21 3.0800 no 2_676
O1 H8 2.4318 no .
O1 H21 2.7702 no 2_676
O2 H18 2.3925 no 2_776
O3 H5 2.6235 no .
O3 H18 2.8762 no 2_776
O4 H16 2.4282 no .
O4 H18 2.9140 no .
O6 H13 2.6347 no .
N1 H18 2.5766 no .
N1 H21 2.5931 no 2_676
C1 H8 2.5828 no .
C1 H18 3.4804 no 2_776
C2 H5 3.2641 no .
C2 H7 3.2739 no .
C3 H4A 2.6392 no .
C3 H4B 3.2174 no .
C3 H4C 2.6508 no .
C3 H6 3.2590 no .
C3 H8 3.2549 no .
C4 H5 2.4828 no .
C4 H18 3.5567 no 2_776
C4 H19 3.5056 no 2_776
C5 H4A 2.6681 no .
C5 H4C 2.8019 no .
C5 H7 3.2628 no .
C6 H8 3.2276 no .
C7 H5 3.2586 no .
C8 H6 3.2292 no .
C9 H16 2.5910 no .
C10 H13 3.2793 no .
C10 H15 3.2777 no .
C11 H12A 3.1970 no .
C11 H12B 2.6393 no .
C11 H12C 2.6183 no .
C11 H14 3.2603 no .
C11 H16 3.2683 no .
C12 H13 2.4867 no .
C13 H12B 2.7592 no .
C13 H12C 2.7019 no .
C13 H15 3.2713 no .
C14 H16 3.2318 no .
C15 H13 3.2667 no .
C16 H14 3.2324 no .
C17 H19 3.2619 no .
C17 H21 3.3153 no .
C18 H20 3.2518 no .
C19 H4B 3.3793 no 2_776
C19 H21 3.2673 no .
C20 H18 3.2637 no .
C21 H19 3.2565 no .
C22 H8 3.5729 no .
C22 H18 3.3201 no 2_676
C22 H20 3.2595 no 2_676
H4A H5 2.1370 no .
H4B H5 3.4460 no .
H4B H18 3.1600 no 2_776
H4B H19 2.6778 no 2_776
H4C H5 2.4203 no .
H5 H6 2.3292 no .
H6 H7 2.3303 no .
H7 H8 2.3202 no .
H12A H13 3.4574 no .
H12B H13 2.3101 no .
H12C H13 2.2414 no .
H13 H14 2.3264 no .
H14 H15 2.3279 no .
H15 H16 2.3321 no .
H18 H19 2.2980 no .
H19 H20 2.3526 no .
H20 H21 2.2926 no .
O1 H4C 3.3200 no 2_775
O2 H4C 3.2115 no 2_775
O2 H12B 3.1396 no 2_766
O2 H13 2.6377 no 2_766
O3 H4C 3.1270 no 2_775
O3 H13 3.2422 no 2_766
O4 H4C 3.3508 no 1_556
O5 H4C 3.4985 no 1_556
O5 H12B 2.9756 no 2_766
O5 H13 3.3088 no 2_766
O5 H21 2.3673 no 1_655
O6 H4A 2.9155 no 1_556
O6 H21 2.6203 no 1_655
N1 H14 2.8913 no 1_565
C1 H4B 3.5883 no 2_775
C1 H4C 2.9991 no 2_775
C1 H12B 3.1327 no 2_766
C1 H12C 3.5798 no 2_766
C1 H13 3.3896 no 2_766
C2 H4B 3.4613 no 2_775
C2 H4C 3.3635 no 2_775
C2 H12B 3.1961 no 2_766
C2 H12C 3.0236 no 2_766
C2 H13 3.5881 no 2_766
C2 H19 3.3268 no 1_554
C3 H4C 3.5097 no 2_775
C3 H12C 3.0305 no 2_766
C3 H13 3.4960 no 2_766
C3 H19 3.2313 no 1_554
C4 H20 3.2507 no 1_654
C5 H12C 3.3248 no 2_766
C5 H19 3.0553 no 1_554
C6 H6 3.5514 no 2_665
C6 H7 2.9766 no 2_665
C6 H19 2.9547 no 1_554
C6 H20 3.1666 no 1_554
C7 H6 3.0043 no 2_665
C7 H7 3.4205 no 2_665
C7 H14 3.5994 no 2_666
C7 H19 3.0307 no 1_554
C7 H20 3.0002 no 1_554
C8 H12A 3.5812 no 2_766
C8 H12B 3.4669 no 2_766
C8 H12C 3.3553 no 2_766
C8 H14 3.4077 no 2_666
C8 H15 3.3378 no 2_666
C8 H19 3.1991 no 1_554
C9 H4C 3.1925 no 1_556
C9 H5 3.3902 no 1_556
C9 H12B 2.9707 no 2_766
C9 H21 3.3417 no 1_655
C10 H4A 3.4534 no 1_556
C10 H4C 3.5793 no 1_556
C10 H5 2.7622 no 1_556
C10 H12B 3.0012 no 2_766
C11 H4A 3.1712 no 1_556
C11 H5 2.9985 no 1_556
C11 H12B 3.4896 no 2_766
C12 H4A 3.5212 no 1_556
C12 H21 3.2640 no 1_655
C13 H5 3.3882 no 1_556
C14 H5 3.5491 no 1_556
C14 H6 3.5026 no 1_556
C14 H7 3.3842 no 2_666
C14 H8 3.2974 no 2_666
C15 H5 3.3620 no 1_556
C15 H6 2.8994 no 1_556
C15 H7 3.5635 no 2_666
C15 H8 3.3625 no 2_666
C15 H15 3.5186 no 2_666
C15 H16 3.2426 no 2_666
C16 H5 2.9484 no 1_556
C16 H6 3.1221 no 1_556
C16 H12B 3.4604 no 2_766
C16 H15 3.1570 no 2_666
C17 H14 2.9968 no 1_565
C18 H14 2.9907 no 1_565
C19 H6 3.5125 no 1_556
C20 H4B 3.1144 no 1_456
C20 H6 3.3689 no 1_556
C20 H7 3.5583 no 1_556
C20 H12A 3.3507 no 1_455
C21 H4B 3.5176 no 1_456
C21 H12A 3.2778 no 1_455
H4A O6 2.9155 no 1_554
H4A C10 3.4534 no 1_554
H4A C11 3.1712 no 1_554
H4A C12 3.5212 no 1_554
H4A H12C 3.2379 no 1_554
H4A H20 3.1475 no 1_654
H4A H21 3.4097 no 1_654
H4B C1 3.5883 no 2_775
H4B C2 3.4613 no 2_775
H4B C20 3.1144 no 1_654
H4B C21 3.5176 no 1_654
H4B H20 2.5331 no 1_654
H4B H21 3.3148 no 1_654
H4C O1 3.3200 no 2_775
H4C O2 3.2115 no 2_775
H4C O3 3.1270 no 2_775
H4C O4 3.3508 no 1_554
H4C O5 3.4985 no 1_554
H4C C1 2.9991 no 2_775
H4C C2 3.3635 no 2_775
H4C C3 3.5097 no 2_775
H4C C9 3.1925 no 1_554
H4C C10 3.5793 no 1_554
H4C H18 3.5227 no 1_554
H4C H21 3.4921 no 1_654
H5 C9 3.3902 no 1_554
H5 C10 2.7622 no 1_554
H5 C11 2.9985 no 1_554
H5 C13 3.3882 no 1_554
H5 C14 3.5491 no 1_554
H5 C15 3.3620 no 1_554
H5 C16 2.9484 no 1_554
H5 H16 3.3471 no 1_554
H5 H19 3.5400 no 1_554
H6 C6 3.5514 no 2_665
H6 C7 3.0043 no 2_665
H6 C14 3.5026 no 1_554
H6 C15 2.8994 no 1_554
H6 C16 3.1221 no 1_554
H6 C19 3.5125 no 1_554
H6 C20 3.3689 no 1_554
H6 H6 3.5339 no 2_665
H6 H7 2.5571 no 2_665
H6 H12A 3.1538 no 1_454
H6 H15 2.8936 no 1_554
H6 H16 3.2454 no 1_554
H6 H19 3.3994 no 1_554
H6 H20 3.0952 no 1_554
H7 C6 2.9766 no 2_665
H7 C7 3.4205 no 2_665
H7 C14 3.3842 no 2_666
H7 C15 3.5635 no 2_666
H7 C20 3.5583 no 1_554
H7 H6 2.5571 no 2_665
H7 H7 3.3837 no 2_665
H7 H14 3.0711 no 2_666
H7 H15 3.4031 no 2_666
H7 H19 3.5010 no 1_554
H7 H20 2.7961 no 1_554
H8 C14 3.2974 no 2_666
H8 C15 3.3625 no 2_666
H8 H12B 3.5991 no 2_766
H8 H14 2.6574 no 2_666
H8 H15 2.8096 no 2_666
H12A C8 3.5812 no 2_766
H12A C20 3.3507 no 1_655
H12A C21 3.2778 no 1_655
H12A H6 3.1538 no 1_656
H12A H15 2.9957 no 1_655
H12A H20 3.0112 no 1_655
H12A H21 2.8738 no 1_655
H12B O2 3.1396 no 2_766
H12B O5 2.9756 no 2_766
H12B C1 3.1327 no 2_766
H12B C2 3.1961 no 2_766
H12B C8 3.4669 no 2_766
H12B C9 2.9707 no 2_766
H12B C10 3.0012 no 2_766
H12B C11 3.4896 no 2_766
H12B C16 3.4604 no 2_766
H12B H8 3.5991 no 2_766
H12B H15 3.5397 no 1_655
H12C C1 3.5798 no 2_766
H12C C2 3.0236 no 2_766
H12C C3 3.0305 no 2_766
H12C C5 3.3248 no 2_766
H12C C8 3.3553 no 2_766
H12C H4A 3.2379 no 1_556
H13 O2 2.6377 no 2_766
H13 O3 3.2422 no 2_766
H13 O5 3.3088 no 2_766
H13 C1 3.3896 no 2_766
H13 C2 3.5881 no 2_766
H13 C3 3.4960 no 2_766
H13 H18 3.2376 no 1_545
H14 N1 2.8913 no 1_545
H14 C7 3.5994 no 2_666
H14 C8 3.4077 no 2_666
H14 C17 2.9968 no 1_545
H14 C18 2.9907 no 1_545
H14 H7 3.0711 no 2_666
H14 H8 2.6574 no 2_666
H14 H18 2.8534 no 1_545
H15 C8 3.3378 no 2_666
H15 C15 3.5186 no 2_666
H15 C16 3.1570 no 2_666
H15 H6 2.8936 no 1_556
H15 H7 3.4031 no 2_666
H15 H8 2.8096 no 2_666
H15 H12A 2.9957 no 1_455
H15 H12B 3.5397 no 1_455
H15 H15 3.3695 no 2_666
H15 H16 2.6915 no 2_666
H16 C15 3.2426 no 2_666
H16 H5 3.3471 no 1_556
H16 H6 3.2454 no 1_556
H16 H15 2.6915 no 2_666
H18 H4C 3.5227 no 1_556
H18 H13 3.2376 no 1_565
H18 H14 2.8534 no 1_565
H19 C2 3.3268 no 1_556
H19 C3 3.2313 no 1_556
H19 C5 3.0553 no 1_556
H19 C6 2.9547 no 1_556
H19 C7 3.0307 no 1_556
H19 C8 3.1991 no 1_556
H19 H5 3.5400 no 1_556
H19 H6 3.3994 no 1_556
H19 H7 3.5010 no 1_556
H20 C4 3.2507 no 1_456
H20 C6 3.1666 no 1_556
H20 C7 3.0002 no 1_556
H20 H4A 3.1475 no 1_456
H20 H4B 2.5331 no 1_456
H20 H6 3.0952 no 1_556
H20 H7 2.7961 no 1_556
H20 H12A 3.0112 no 1_455
H21 O5 2.3673 no 1_455
H21 O6 2.6203 no 1_455
H21 C9 3.3417 no 1_455
H21 C12 3.2640 no 1_455
H21 H4A 3.4097 no 1_456
H21 H4B 3.3148 no 1_456
H21 H4C 3.4921 no 1_456
H21 H12A 2.8738 no 1_455
